data_5000376
loop_
_publ_author_name
'Huang, Dejian'
'Huffman, John C.'
'Bollinger, John C.'
'Eisenstein, Odile'
'Caulton, Kenneth G.'

_publ_section_title
;
 The First \h^2^-CH~2~Cl~2~ Adduct of
 Ru(II):[RuH(\h^2^-CH~2~Cl~2~)(CO)(P^t^Bu~2~Me)~2~][BAr'~4~]
 (Ar' = 3,5-C~6~H~3~(CF~3~)~2~) and Its RuH(CO)(P^t^Bu~2~Me)~2~ + Precursor
;
_journal_issue 31
_journal_name_full 'Journal of the American Chemical Society'
_journal_page_first 7398
_journal_page_last 7399
_journal_paper_doi 10.1021/ja970240n
_journal_volume 119
_journal_year 1997
_chemical_formula_sum 'C57 H59 B F25 O P2 Ru'
_chemical_formula_weight 1408.86
_space_group_IT_number 15
_symmetry_space_group_name_Hall '-C 2yc'
_symmetry_space_group_name_H-M 'C 1 2/c 1'
_atom_sites_solution_hydrogens geom
_atom_sites_solution_primary direct
_atom_sites_solution_secondary difmap
_audit_creation_method SHELXL
_cell_angle_alpha 90.00
_cell_angle_beta 95.480(10)
_cell_angle_gamma 90.00
_cell_formula_units_Z 4
_cell_length_a 18.744(3)
_cell_length_b 17.870(3)
_cell_length_c 18.608(3)
_cell_measurement_temperature 293(2)
_cell_volume 6204.4(17)
_computing_structure_refinement 'SHELXL-93 (Sheldrick, 1993)'
_computing_structure_solution 'SHELXS-86 (Sheldrick, 1990)'
_diffrn_ambient_temperature 293(2)
_diffrn_radiation_monochromator graphite
_diffrn_radiation_source 'fine-focus sealed tube'
_diffrn_radiation_type MoK\a
_diffrn_radiation_wavelength 0.71073
_diffrn_reflns_av_R_equivalents 0.0668
_diffrn_reflns_av_sigmaI/netI 0.1230
_diffrn_reflns_limit_h_max 5
_diffrn_reflns_limit_h_min -20
_diffrn_reflns_limit_k_max 19
_diffrn_reflns_limit_k_min 0
_diffrn_reflns_limit_l_max 20
_diffrn_reflns_limit_l_min -20
_diffrn_reflns_number 5105
_diffrn_reflns_theta_max 22.50
_diffrn_reflns_theta_min 3.16
_exptl_absorpt_coefficient_mu 0.418
_exptl_crystal_density_diffrn 1.508
_exptl_crystal_F_000 2852
_refine_diff_density_max 0.507
_refine_diff_density_min -0.383
_refine_diff_density_rms 0.080
_refine_ls_extinction_method none
_refine_ls_goodness_of_fit_all 1.264
_refine_ls_goodness_of_fit_obs 1.533
_refine_ls_matrix_type full
_refine_ls_number_parameters 415
_refine_ls_number_reflns 4037
_refine_ls_number_restraints 0
_refine_ls_restrained_S_all 1.264
_refine_ls_restrained_S_obs 1.533
_refine_ls_R_factor_all 0.1632
_refine_ls_R_factor_obs 0.0789
_refine_ls_shift/esd_max 0.001
_refine_ls_shift/esd_mean 0.000
_refine_ls_structure_factor_coef Fsqd
_refine_ls_weighting_scheme
; calc
 [1.00000+0.00000exp(0.00(sin\q/\l)^2^)]/
   [\s^2^(Fo^2^)+0.0000+0.0000*P+(0.0400P)^2^+0.0000sin\q/\l]
 where P = 1.00000Fo^2^ + 0.00000Fc^2^
;
_refine_ls_wR_factor_all 0.1550
_refine_ls_wR_factor_obs 0.1300
_reflns_number_observed 2133
_reflns_number_total 4037
_reflns_observed_criterion >2sigma(I)
_cod_database_code 5000376

loop_
_symmetry_equiv_pos_as_xyz
'x, y, z'
'-x, y, -z+1/2'
'x+1/2, y+1/2, z'
'-x+1/2, y+1/2, -z+1/2'
'-x, -y, -z'
'x, -y, z-1/2'
'-x+1/2, -y+1/2, -z'
'x+1/2, -y+1/2, z-1/2'

loop_
_atom_site_aniso_label
_atom_site_aniso_U_11
_atom_site_aniso_U_22
_atom_site_aniso_U_33
_atom_site_aniso_U_23
_atom_site_aniso_U_13
_atom_site_aniso_U_12
Ru1 0.021(2) 0.056(3) 0.0463(13) -0.003(2) -0.0092(14) 0.0104(12)
P2 0.038(3) 0.032(4) 0.038(4) 0.002(3) -0.002(3) -0.001(3)
B14 0.018(7) 0.021(7) 0.028(7) 0.000 0.002(6) 0.000
C15 0.016(4) 0.023(5) 0.024(4) 0.002(4) -0.003(3) -0.001(3)
C16 0.021(4) 0.034(5) 0.024(4) -0.003(4) -0.008(4) 0.006(4)
C17 0.014(4) 0.040(6) 0.036(5) 0.010(4) 0.000(4) -0.007(4)
C18 0.018(5) 0.075(8) 0.040(6) 0.001(5) 0.000(4) -0.029(5)
F19 0.065(4) 0.097(4) 0.079(4) -0.011(3) 0.041(3) -0.042(4)
F20 0.049(3) 0.151(5) 0.034(3) -0.004(3) 0.013(3) -0.034(3)
F21 0.043(3) 0.145(6) 0.087(4) 0.048(4) 0.039(3) 0.044(4)
C22 0.022(5) 0.032(5) 0.033(5) 0.008(4) -0.009(4) -0.006(4)
C23 0.014(4) 0.022(4) 0.029(4) -0.003(4) -0.001(4) -0.002(4)
C24 0.034(5) 0.039(6) 0.038(5) -0.003(5) 0.010(5) -0.015(5)
F25 0.065(3) 0.063(3) 0.049(3) -0.023(3) 0.024(3) -0.026(3)
F26 0.129(5) 0.043(3) 0.054(3) -0.009(3) 0.006(3) -0.008(3)
F27 0.042(3) 0.132(5) 0.056(3) -0.048(3) -0.017(3) 0.001(3)
C28 0.017(4) 0.025(5) 0.030(5) 0.005(4) 0.005(3) 0.003(4)
C29 0.022(4) 0.022(4) 0.025(4) 0.008(4) 0.000(3) 0.005(4)
C30 0.024(4) 0.027(5) 0.032(4) 0.011(4) -0.002(4) 0.001(4)
C31 0.026(5) 0.030(5) 0.029(5) -0.007(4) -0.001(4) 0.000(4)
C32 0.040(6) 0.044(6) 0.030(5) -0.009(5) -0.008(5) -0.002(5)
F33 0.044(3) 0.105(4) 0.042(3) -0.030(3) -0.007(2) 0.005(3)
F34 0.063(3) 0.058(4) 0.066(3) -0.005(3) -0.041(3) 0.003(3)
F35 0.039(3) 0.078(4) 0.050(3) -0.007(3) -0.006(2) -0.026(3)
C36 0.029(5) 0.039(6) 0.050(6) -0.026(4) 0.006(4) 0.005(4)
C37 0.032(6) 0.072(8) 0.078(8) -0.034(7) -0.016(6) 0.020(6)
C38 0.026(5) 0.034(5) 0.050(5) -0.010(5) -0.002(4) 0.016(4)
F39 0.081(5) 0.224(8) 0.174(7) -0.148(7) -0.089(5) 0.116(5)
F40 0.071(4) 0.069(4) 0.153(6) -0.034(4) -0.016(4) 0.040(4)
F41 0.068(5) 0.155(7) 0.236(9) 0.078(7) 0.080(6) 0.069(5)
C42 0.022(5) 0.034(5) 0.033(5) 0.004(4) -0.009(4) 0.001(4)
F43 0.197(15) 0.103(11) 0.088(9) -0.031(8) 0.039(9) -0.056(10)
C44 0.092(10) 0.084(9) 0.052(8) -0.022(6) 0.020(6) -0.024(8)
C45 0.068(8) 0.069(9) 0.083(8) 0.011(8) 0.003(6) -0.001(7)
C46 0.099(11) 0.064(8) 0.100(11) 0.006(7) 0.020(7) 0.032(7)
P2A 0.035(3) 0.069(5) 0.054(4) 0.008(3) -0.004(3) -0.006(3)

loop_
_atom_site_label
_atom_site_type_symbol
_atom_site_fract_x
_atom_site_fract_y
_atom_site_fract_z
_atom_site_U_iso_or_equiv
_atom_site_thermal_displace_type
_atom_site_occupancy
_atom_site_calc_flag
_atom_site_refinement_flags
_atom_site_disorder_group
Ru1 Ru -0.0111(2) 0.5130(2) 0.4952(2) 0.0420(7) Uani 0.50 d P -1
P2 P 0.1116(3) 0.4790(3) 0.5291(3) 0.0363(15) Uani 0.50 d P 1
C3 C 0.1667(8) 0.4927(9) 0.4550(7) 0.043(4) Uiso 0.50 d P 1
H3A H 0.1476(26) 0.4639(36) 0.4141(16) 0.056 Uiso 0.50 calc PR 1
H3B H 0.2148(13) 0.4767(42) 0.4695(16) 0.056 Uiso 0.50 calc PR 1
H3C H 0.1668(35) 0.5447(11) 0.4422(29) 0.056 Uiso 0.50 calc PR 1
C4 C 0.1615(12) 0.5227(13) 0.6120(12) 0.056(8) Uiso 0.50 d P 1
C5 C 0.2370(11) 0.4771(12) 0.6330(12) 0.059(7) Uiso 0.50 d P 1
H5A H 0.2265(11) 0.4273(23) 0.6482(52) 0.077 Uiso 0.50 calc PR 1
H5B H 0.2647(26) 0.5027(33) 0.6715(36) 0.077 Uiso 0.50 calc PR 1
H5C H 0.2637(26) 0.4747(47) 0.5916(18) 0.077 Uiso 0.50 calc PR 1
C6 C 0.1209(9) 0.5235(10) 0.6756(9) 0.064(6) Uiso 0.50 d P 1
H6A H 0.1028(47) 0.4742(16) 0.6835(34) 0.083 Uiso 0.50 calc PR 1
H6B H 0.0817(33) 0.5579(44) 0.6678(24) 0.083 Uiso 0.50 calc PR 1
H6C H 0.1518(17) 0.5388(55) 0.7171(14) 0.083 Uiso 0.50 calc PR 1
C7 C 0.1784(9) 0.6038(10) 0.5861(10) 0.059(5) Uiso 0.50 d P 1
H7A H 0.2111(43) 0.6011(10) 0.5495(40) 0.077 Uiso 0.50 calc PR 1
H7B H 0.1997(49) 0.6324(20) 0.6263(15) 0.077 Uiso 0.50 calc PR 1
H7C H 0.1348(12) 0.6275(22) 0.5667(50) 0.077 Uiso 0.50 calc PR 1
C8 C 0.1025(8) 0.3732(9) 0.5354(8) 0.034(4) Uiso 0.50 d P 1
C9 C 0.0849(11) 0.3457(12) 0.6081(11) 0.058(6) Uiso 0.50 d P 1
H9A H 0.0464(39) 0.3750(38) 0.6239(27) 0.075 Uiso 0.50 calc PR 1
H9B H 0.1264(19) 0.3503(56) 0.6423(17) 0.075 Uiso 0.50 calc PR 1
H9C H 0.0706(54) 0.2941(19) 0.6044(16) 0.075 Uiso 0.50 calc PR 1
C10 C 0.0336(8) 0.3608(9) 0.4764(9) 0.061(5) Uiso 0.50 d P 1
H10A H 0.0160(32) 0.3106(19) 0.4802(36) 0.079 Uiso 0.50 calc PR 1
H10B H 0.0476(14) 0.3687(52) 0.4287(9) 0.079 Uiso 0.50 calc PR 1
H10C H -0.0035(21) 0.3957(37) 0.4854(33) 0.079 Uiso 0.50 calc PR 1
C11 C 0.1680(9) 0.3314(10) 0.5125(9) 0.051(5) Uiso 0.50 d P 1
H11A H 0.1580(20) 0.2787(11) 0.5102(49) 0.066 Uiso 0.50 calc PR 1
H11B H 0.2084(16) 0.3405(42) 0.5470(27) 0.066 Uiso 0.50 calc PR 1
H11C H 0.1785(30) 0.3487(38) 0.4658(23) 0.066 Uiso 0.50 calc PR 1
B14 B 0.0000 -0.0528(6) 0.2500 0.022(3) Uani 1 d S .
C15 C -0.0686(3) -0.1107(4) 0.2327(4) 0.021(2) Uani 1 d . .
C16 C -0.1204(3) -0.1227(4) 0.2798(4) 0.027(2) Uani 1 d . .
H16 H -0.1186(3) -0.0945(4) 0.3220(4) 0.032 Uiso 1 calc R .
C17 C -0.1749(4) -0.1750(4) 0.2669(4) 0.030(2) Uani 1 d . .
C18 C -0.2300(4) -0.1821(6) 0.3185(4) 0.044(2) Uani 1 d . .
F19 F -0.2601(3) -0.2498(3) 0.3173(3) 0.078(2) Uani 1 d . .
F20 F -0.2046(2) -0.1728(3) 0.3869(2) 0.077(2) Uani 1 d . .
F21 F -0.2829(3) -0.1347(3) 0.3068(3) 0.090(2) Uani 1 d . .
C22 C -0.1793(4) -0.2170(4) 0.2051(4) 0.030(2) Uani 1 d . .
H22 H -0.2162(4) -0.2514(4) 0.1954(4) 0.036 Uiso 1 calc R .
C23 C -0.1276(3) -0.2072(4) 0.1572(4) 0.022(2) Uani 1 d . .
C24 C -0.1318(4) -0.2551(5) 0.0915(4) 0.036(2) Uani 1 d . .
F25 F -0.0838(2) -0.2398(3) 0.0462(2) 0.0578(14) Uani 1 d . .
F26 F -0.1205(3) -0.3277(3) 0.1084(3) 0.075(2) Uani 1 d . .
F27 F -0.1948(2) -0.2549(3) 0.0540(2) 0.078(2) Uani 1 d . .
C28 C -0.0743(3) -0.1549(4) 0.1712(4) 0.024(2) Uani 1 d . .
H28 H -0.0407(3) -0.1489(4) 0.1380(4) 0.029 Uiso 1 calc R .
C29 C -0.0117(3) 0.0018(4) 0.3172(3) 0.023(2) Uani 1 d . .
C30 C 0.0394(4) 0.0190(4) 0.3748(4) 0.028(2) Uani 1 d . .
H30 H 0.0828(4) -0.0065(4) 0.3784(4) 0.034 Uiso 1 calc R .
C31 C 0.0282(4) 0.0722(4) 0.4264(4) 0.029(2) Uani 1 d . .
C32 C 0.0874(4) 0.0927(5) 0.4828(4) 0.039(2) Uani 1 d . .
F33 F 0.0641(2) 0.1270(3) 0.5394(2) 0.064(2) Uani 1 d . .
F34 F 0.1242(2) 0.0335(3) 0.5085(2) 0.065(2) Uani 1 d . .
F35 F 0.1355(2) 0.1375(3) 0.4572(2) 0.0563(14) Uani 1 d . .
C36 C -0.0359(4) 0.1100(4) 0.4241(4) 0.040(2) Uani 1 d . .
H36 H -0.0437(4) 0.1448(4) 0.4597(4) 0.047 Uiso 1 calc R .
C37 C -0.1576(5) 0.1354(7) 0.3656(6) 0.062(3) Uani 1 d . .
C38 C -0.0889(4) 0.0958(4) 0.3684(4) 0.037(2) Uani 1 d . .
F39 F -0.1989(3) 0.1252(4) 0.3086(4) 0.166(4) Uani 1 d . .
F40 F -0.1522(3) 0.2068(3) 0.3729(3) 0.099(2) Uani 1 d . .
F41 F -0.1944(3) 0.1168(4) 0.4195(5) 0.149(3) Uani 1 d . .
C42 C -0.0755(4) 0.0438(4) 0.3168(4) 0.031(2) Uani 1 d . .
H42 H -0.1109(4) 0.0359(4) 0.2790(4) 0.037 Uiso 1 calc R .
F43 F -0.0510(8) 0.5973(7) 0.6955(7) 0.128(5) Uani 0.50 d P 1
C44 C -0.0288(5) 0.6645(7) 0.7239(5) 0.075(3) Uani 1 d . .
H44 H -0.0494(5) 0.6193(7) 0.7081(5) 0.090 Uiso 0.50 calc PR 2
C45 C -0.0555(5) 0.7292(7) 0.6954(6) 0.073(3) Uani 1 d . .
H45 H -0.0914(5) 0.7289(7) 0.6573(6) 0.088 Uiso 1 calc R .
C46 C -0.0302(5) 0.7917(6) 0.7221(6) 0.087(4) Uani 1 d . .
H46 H -0.0505(5) 0.8368(6) 0.7056(6) 0.104 Uiso 1 calc R .
P2A P -0.1201(3) 0.5488(4) 0.4353(3) 0.053(2) Uani 0.50 d P 2
C3A C -0.1754(10) 0.6235(10) 0.4727(10) 0.065(6) Uiso 0.50 d P 2
H3AA H -0.1453(14) 0.6652(26) 0.4878(53) 0.084 Uiso 0.50 calc PR 2
H3AB H -0.1974(44) 0.6042(20) 0.5134(34) 0.084 Uiso 0.50 calc PR 2
H3AC H -0.2119(36) 0.6395(41) 0.4363(18) 0.084 Uiso 0.50 calc PR 2
C4A C -0.1819(10) 0.4737(11) 0.4065(10) 0.033(6) Uiso 0.50 d P 2
C5A C -0.2482(11) 0.4944(12) 0.3651(11) 0.058(7) Uiso 0.50 d P 2
H5AA H -0.2386(14) 0.5089(54) 0.3173(19) 0.075 Uiso 0.50 calc PR 2
H5AB H -0.2697(29) 0.5356(40) 0.3883(29) 0.075 Uiso 0.50 calc PR 2
H5AC H -0.2804(24) 0.4525(23) 0.3623(49) 0.075 Uiso 0.50 calc PR 2
C6A C -0.1463(9) 0.4099(11) 0.3696(10) 0.063(6) Uiso 0.50 d P 2
H6AA H -0.1293(52) 0.4277(18) 0.3256(31) 0.082 Uiso 0.50 calc PR 2
H6AB H -0.1804(17) 0.3705(27) 0.3588(52) 0.082 Uiso 0.50 calc PR 2
H6AC H -0.1067(35) 0.3913(40) 0.4010(25) 0.082 Uiso 0.50 calc PR 2
C7A C -0.2086(10) 0.4444(12) 0.4765(11) 0.092(7) Uiso 0.50 d P 2
H7AA H -0.2432(49) 0.4055(49) 0.4654(12) 0.120 Uiso 0.50 calc PR 2
H7AB H -0.2303(59) 0.4845(20) 0.5008(34) 0.120 Uiso 0.50 calc PR 2
H7AC H -0.1688(15) 0.4247(62) 0.5072(30) 0.120 Uiso 0.50 calc PR 2
C8A C -0.0810(10) 0.5965(10) 0.3551(9) 0.055(5) Uiso 0.50 d P 2
C9A C -0.0648(13) 0.6731(12) 0.3705(13) 0.091(9) Uiso 0.50 d P 2
H9AA H -0.0263(45) 0.6889(23) 0.3435(51) 0.118 Uiso 0.50 calc PR 2
H9AB H -0.0507(62) 0.6789(16) 0.4211(17) 0.118 Uiso 0.50 calc PR 2
H9AC H -0.1064(23) 0.7032(14) 0.3572(61) 0.118 Uiso 0.50 calc PR 2
C10A C -0.1227(10) 0.5884(12) 0.2829(10) 0.097(7) Uiso 0.50 d P 2
H10D H -0.1684(29) 0.6125(61) 0.2838(23) 0.126 Uiso 0.50 calc PR 2
H10E H -0.1298(58) 0.5363(12) 0.2720(31) 0.126 Uiso 0.50 calc PR 2
H10F H -0.0968(33) 0.6113(62) 0.2467(14) 0.126 Uiso 0.50 calc PR 2
C11A C -0.0118(10) 0.5488(10) 0.3508(10) 0.083(7) Uiso 0.50 d P 2
H11D H 0.0105(34) 0.5623(46) 0.3083(34) 0.108 Uiso 0.50 calc PR 2
H11E H -0.0242(13) 0.4966(11) 0.3486(62) 0.108 Uiso 0.50 calc PR 2
H11F H 0.0209(27) 0.5580(49) 0.3927(32) 0.108 Uiso 0.50 calc PR 2
C12 C -0.0413(10) 0.4963(12) 0.5763(11) 0.077(6) Uiso 0.50 d P 1
O13 O -0.0669(7) 0.4902(8) 0.6362(7) 0.094(4) Uiso 0.50 d P 1

loop_
_atom_type_symbol
_atom_type_description
_atom_type_scat_dispersion_real
_atom_type_scat_dispersion_imag
_atom_type_scat_source
C C 0.0033 0.0016 'International Tables Vol C Tables 4.2.6.8 and 6.1.1.4'
H H 0.0000 0.0000 'International Tables Vol C Tables 4.2.6.8 and 6.1.1.4'
B B 0.0013 0.0007 'International Tables Vol C Tables 4.2.6.8 and 6.1.1.4'
O O 0.0106 0.0060 'International Tables Vol C Tables 4.2.6.8 and 6.1.1.4'
F F 0.0171 0.0103 'International Tables Vol C Tables 4.2.6.8 and 6.1.1.4'
P P 0.1023 0.0942 'International Tables Vol C Tables 4.2.6.8 and 6.1.1.4'
Ru Ru -1.2594 0.8363 'International Tables Vol C Tables 4.2.6.8 and 6.1.1.4'

loop_
_geom_angle_atom_site_label_1
_geom_angle_atom_site_label_2
_geom_angle_atom_site_label_3
_geom_angle
_geom_angle_site_symmetry_1
_geom_angle_site_symmetry_3
_geom_angle_publ_flag
C12 Ru1 P2 96.6(7) . . ?
C3 P2 C4 106.9(9) . . ?
C3 P2 C8 103.9(7) . . ?
C4 P2 C8 113.6(9) . . ?
C3 P2 C12 69.3(7) . 5_566 ?
C4 P2 C12 144.5(9) . 5_566 ?
C8 P2 C12 101.3(7) . 5_566 ?
C3 P2 Ru1 111.4(5) . . ?
C4 P2 Ru1 119.7(8) . . ?
C8 P2 Ru1 100.3(5) . . ?
C12 P2 Ru1 43.2(5) 5_566 . ?
P2 C3 H3A 109.5(5) . . ?
P2 C3 H3B 109.5(5) . . ?
H3A C3 H3B 109.5 . . ?
P2 C3 H3C 109.5(5) . . ?
H3A C3 H3C 109.5 . . ?
H3B C3 H3C 109.5 . . ?
C6 C4 C7 112.0(19) . . ?
C6 C4 C5 108.2(17) . . ?
C7 C4 C5 109.6(17) . . ?
C6 C4 P2 114.0(15) . . ?
C7 C4 P2 103.3(13) . . ?
C5 C4 P2 109.6(15) . . ?
C4 C5 H5A 109.5(11) . . ?
C4 C5 H5B 109.5(11) . . ?
H5A C5 H5B 109.5 . . ?
C4 C5 H5C 109.5(11) . . ?
H5A C5 H5C 109.5 . . ?
H5B C5 H5C 109.47(8) . . ?
C4 C6 H6A 109.5(12) . . ?
C4 C6 H6B 109.5(11) . . ?
H6A C6 H6B 109.5 . . ?
C4 C6 H6C 109.5(11) . . ?
H6A C6 H6C 109.5 . . ?
H6B C6 H6C 109.5 . . ?
C4 C7 H7A 109.5(12) . . ?
C4 C7 H7B 109.5(10) . . ?
H7A C7 H7B 109.5 . . ?
C4 C7 H7C 109.5(10) . . ?
H7A C7 H7C 109.5 . . ?
H7B C7 H7C 109.5 . . ?
C9 C8 C11 110.0(14) . . ?
C9 C8 C10 109.5(13) . . ?
C11 C8 C10 110.5(13) . . ?
C9 C8 P2 114.1(12) . . ?
C11 C8 P2 112.9(11) . . ?
C10 C8 P2 99.4(10) . . ?
C8 C9 H9A 109.5(10) . . ?
C8 C9 H9B 109.5(9) . . ?
H9A C9 H9B 109.5 . . ?
C8 C9 H9C 109.5(10) . . ?
H9A C9 H9C 109.5 . . ?
H9B C9 H9C 109.5 . . ?
C8 C10 H10A 109.5(8) . . ?
C8 C10 H10B 109.5(8) . . ?
H10A C10 H10B 109.5 . . ?
C8 C10 H10C 109.5(8) . . ?
H10A C10 H10C 109.5 . . ?
H10B C10 H10C 109.5 . . ?
C8 C11 H11A 109.5(9) . . ?
C8 C11 H11B 109.5(9) . . ?
H11A C11 H11B 109.5 . . ?
C8 C11 H11C 109.5(8) . . ?
H11A C11 H11C 109.5 . . ?
H11B C11 H11C 109.47(6) . . ?
C29 B14 C29 105.8(8) 2 . ?
C29 B14 C15 112.8(3) 2 . ?
C29 B14 C15 111.5(3) . . ?
C29 B14 C15 111.5(3) 2 2 ?
C29 B14 C15 112.8(3) . 2 ?
C15 B14 C15 102.8(8) . 2 ?
C16 C15 C28 115.5(6) . . ?
C16 C15 B14 123.5(6) . . ?
C28 C15 B14 120.8(6) . . ?
C15 C16 C17 122.8(7) . . ?
C15 C16 H16 118.6(4) . . ?
C17 C16 H16 118.6(4) . . ?
C22 C17 C16 120.0(7) . . ?
C22 C17 C18 120.5(7) . . ?
C16 C17 C18 119.4(7) . . ?
F21 C18 F20 106.0(8) . . ?
F21 C18 F19 105.8(6) . . ?
F20 C18 F19 104.0(7) . . ?
F21 C18 C17 113.6(7) . . ?
F20 C18 C17 113.8(6) . . ?
F19 C18 C17 112.8(8) . . ?
C17 C22 C23 118.7(7) . . ?
C17 C22 H22 120.7(4) . . ?
C23 C22 H22 120.7(4) . . ?
C28 C23 C22 120.2(7) . . ?
C28 C23 C24 121.8(6) . . ?
C22 C23 C24 118.0(7) . . ?
F27 C24 F25 107.2(7) . . ?
F27 C24 F26 103.8(6) . . ?
F25 C24 F26 104.3(7) . . ?
F27 C24 C23 114.1(7) . . ?
F25 C24 C23 114.9(6) . . ?
F26 C24 C23 111.5(6) . . ?
C23 C28 C15 122.8(6) . . ?
C23 C28 H28 118.6(4) . . ?
C15 C28 H28 118.6(4) . . ?
C30 C29 C42 113.8(6) . . ?
C30 C29 B14 126.2(6) . . ?
C42 C29 B14 119.7(5) . . ?
C31 C30 C29 123.0(7) . . ?
C31 C30 H30 118.5(4) . . ?
C29 C30 H30 118.5(4) . . ?
C36 C31 C30 120.4(7) . . ?
C36 C31 C32 119.2(7) . . ?
C30 C31 C32 120.3(7) . . ?
F33 C32 F34 106.4(7) . . ?
F33 C32 F35 107.0(6) . . ?
F34 C32 F35 105.1(7) . . ?
F33 C32 C31 113.1(7) . . ?
F34 C32 C31 112.5(7) . . ?
F35 C32 C31 112.2(7) . . ?
C31 C36 C38 119.5(7) . . ?
C31 C36 H36 120.2(4) . . ?
C38 C36 H36 120.2(4) . . ?
F39 C37 F40 105.5(10) . . ?
F39 C37 F41 106.3(9) . . ?
F40 C37 F41 102.2(9) . . ?
F39 C37 C38 115.1(8) . . ?
F40 C37 C38 114.6(9) . . ?
F41 C37 C38 112.0(9) . . ?
C42 C38 C36 118.7(7) . . ?
C42 C38 C37 121.3(7) . . ?
C36 C38 C37 120.0(7) . . ?
C38 C42 C29 124.5(7) . . ?
C38 C42 H42 117.8(4) . . ?
C29 C42 H42 117.8(4) . . ?
C45 C44 F43 121.1(11) . . ?
C45 C44 C44 120.8(7) . 2_556 ?
F43 C44 C44 117.5(8) . 2_556 ?
C45 C44 H44 119.6(7) . . ?
C44 C44 H44 119.60(4) 2_556 . ?
C46 C45 C44 118.8(11) . . ?
C46 C45 H45 120.6(7) . . ?
C44 C45 H45 120.6(7) . . ?
C45 C46 C46 120.2(7) . 2_556 ?
C45 C46 H46 119.9(7) . . ?
C46 C46 H46 119.90(4) 2_556 . ?
C4A P2A C3A 106.1(9) . . ?
C4A P2A C8A 112.1(9) . . ?
C3A P2A C8A 103.8(9) . . ?
P2A C3A H3AA 109.5(6) . . ?
P2A C3A H3AB 109.5(6) . . ?
H3AA C3A H3AB 109.5 . . ?
P2A C3A H3AC 109.5(6) . . ?
H3AA C3A H3AC 109.5 . . ?
H3AB C3A H3AC 109.5 . . ?
C5A C4A C6A 110.2(16) . . ?
C5A C4A C7A 101.9(16) . . ?
C6A C4A C7A 108.7(17) . . ?
C5A C4A P2A 117.3(16) . . ?
C6A C4A P2A 113.0(14) . . ?
C7A C4A P2A 104.6(13) . . ?
C4A C5A H5AA 109.5(12) . . ?
C4A C5A H5AB 109.5(11) . . ?
H5AA C5A H5AB 109.5 . . ?
C4A C5A H5AC 109.5(12) . . ?
H5AA C5A H5AC 109.5 . . ?
H5AB C5A H5AC 109.5 . . ?
C4A C6A H6AA 109.5(12) . . ?
C4A C6A H6AB 109.5(11) . . ?
H6AA C6A H6AB 109.5 . . ?
C4A C6A H6AC 109.5(9) . . ?
H6AA C6A H6AC 109.5 . . ?
H6AB C6A H6AC 109.5 . . ?
C4A C7A H7AA 109.5(10) . . ?
C4A C7A H7AB 109.5(11) . . ?
H7AA C7A H7AB 109.5 . . ?
C4A C7A H7AC 109.5(10) . . ?
H7AA C7A H7AC 109.5 . . ?
H7AB C7A H7AC 109.5 . . ?
C9A C8A C10A 110.9(18) . . ?
C9A C8A C11A 111.9(17) . . ?
C10A C8A C11A 105.5(16) . . ?
C9A C8A P2A 111.1(16) . . ?
C10A C8A P2A 116.7(14) . . ?
C11A C8A P2A 100.2(12) . . ?
C8A C9A H9AA 109.5(14) . . ?
C8A C9A H9AB 109.5(13) . . ?
H9AA C9A H9AB 109.5 . . ?
C8A C9A H9AC 109.5(12) . . ?
H9AA C9A H9AC 109.5 . . ?
H9AB C9A H9AC 109.5 . . ?
C8A C10A H10D 109.5(11) . . ?
C8A C10A H10E 109.5(11) . . ?
H10D C10A H10E 109.5 . . ?
C8A C10A H10F 109.5(11) . . ?
H10D C10A H10F 109.5 . . ?
H10E C10A H10F 109.5 . . ?
C8A C11A H11D 109.5(9) . . ?
C8A C11A H11E 109.5(10) . . ?
H11D C11A H11E 109.5 . . ?
C8A C11A H11F 109.5(10) . . ?
H11D C11A H11F 109.5 . . ?
H11E C11A H11F 109.5 . . ?
O13 C12 Ru1 174.2(19) . . ?
O13 C12 P2 122.4(14) . 5_566 ?
Ru1 C12 P2 54.3(6) . 5_566 ?

loop_
_geom_bond_atom_site_label_1
_geom_bond_atom_site_label_2
_geom_bond_distance
_geom_bond_site_symmetry_2
_geom_bond_publ_flag
Ru1 C12 1.69(2) . ?
Ru1 P2A 2.322(7) . ?
Ru1 P2 2.403(6) . ?
P2 C3 1.818(14) . ?
P2 C4 1.89(2) . ?
P2 C8 1.90(2) . ?
P2 C12 2.30(2) 5_566 ?
C3 H3A 0.96 . ?
C3 H3B 0.96 . ?
C3 H3C 0.96 . ?
C4 C6 1.47(2) . ?
C4 C7 1.57(3) . ?
C4 C5 1.65(3) . ?
C5 H5A 0.96 . ?
C5 H5B 0.96 . ?
C5 H5C 0.96 . ?
C6 H6A 0.96 . ?
C6 H6B 0.96 . ?
C6 H6C 0.96 . ?
C7 H7A 0.96 . ?
C7 H7B 0.96 . ?
C7 H7C 0.96 . ?
C8 C9 1.51(2) . ?
C8 C11 1.53(2) . ?
C8 C10 1.63(2) . ?
C9 H9A 0.96 . ?
C9 H9B 0.96 . ?
C9 H9C 0.96 . ?
C10 H10A 0.96 . ?
C10 H10B 0.96 . ?
C10 H10C 0.96 . ?
C11 H11A 0.96 . ?
C11 H11B 0.96 . ?
C11 H11C 0.96 . ?
B14 C29 1.617(9) 2 ?
B14 C29 1.617(9) . ?
B14 C15 1.658(9) . ?
B14 C15 1.658(9) 2 ?
C15 C16 1.385(9) . ?
C15 C28 1.386(8) . ?
C16 C17 1.388(8) . ?
C16 H16 0.93 . ?
C17 C22 1.368(9) . ?
C17 C18 1.482(10) . ?
C18 F21 1.307(9) . ?
C18 F20 1.325(8) . ?
C18 F19 1.334(9) . ?
C22 C23 1.389(9) . ?
C22 H22 0.93 . ?
C23 C28 1.374(8) . ?
C23 C24 1.488(9) . ?
C24 F27 1.314(8) . ?
C24 F25 1.319(8) . ?
C24 F26 1.348(8) . ?
C28 H28 0.93 . ?
C29 C30 1.402(8) . ?
C29 C42 1.411(8) . ?
C30 C31 1.381(9) . ?
C30 H30 0.93 . ?
C31 C36 1.375(9) . ?
C31 C32 1.499(9) . ?
C32 F33 1.326(8) . ?
C32 F34 1.326(8) . ?
C32 F35 1.328(8) . ?
C36 C38 1.389(9) . ?
C36 H36 0.93 . ?
C37 F39 1.266(9) . ?
C37 F40 1.286(10) . ?
C37 F41 1.313(11) . ?
C37 C38 1.467(10) . ?
C38 C42 1.375(9) . ?
C42 H42 0.93 . ?
F43 C44 1.361(13) . ?
C44 C45 1.347(12) . ?
C44 C44 1.38(2) 2_556 ?
C44 H44 0.93 . ?
C45 C46 1.294(11) . ?
C45 H45 0.93 . ?
C46 C46 1.46(2) 2_556 ?
C46 H46 0.93 . ?
P2A C4A 1.82(2) . ?
P2A C3A 1.87(2) . ?
P2A C8A 1.92(2) . ?
C3A H3AA 0.96 . ?
C3A H3AB 0.96 . ?
C3A H3AC 0.96 . ?
C4A C5A 1.45(3) . ?
C4A C6A 1.52(3) . ?
C4A C7A 1.53(2) . ?
C5A H5AA 0.96 . ?
C5A H5AB 0.96 . ?
C5A H5AC 0.96 . ?
C6A H6AA 0.96 . ?
C6A H6AB 0.96 . ?
C6A H6AC 0.96 . ?
C7A H7AA 0.96 . ?
C7A H7AB 0.96 . ?
C7A H7AC 0.96 . ?
C8A C9A 1.43(3) . ?
C8A C10A 1.49(2) . ?
C8A C11A 1.56(2) . ?
C9A H9AA 0.96 . ?
C9A H9AB 0.96 . ?
C9A H9AC 0.96 . ?
C10A H10D 0.96 . ?
C10A H10E 0.96 . ?
C10A H10F 0.96 . ?
C11A H11D 0.96 . ?
C11A H11E 0.96 . ?
C11A H11F 0.96 . ?
C12 O13 1.26(2) . ?
C12 P2 2.30(2) 5_566 ?
